data_7134097
loop_
_publ_author_name
'Wetzel, Philipp'
'Maichle-Moessmer, Caecilia'
'Anwander, Reiner'

_publ_section_title
;
 A homoleptic rare-earth-metal tetramethylindate
;
_journal_name_full 'Chemical Communications'
_journal_paper_doi 10.1039/D4CC06213B
_journal_year 2025
_chemical_formula_sum 'C12 H36 In3 La'
_chemical_formula_weight 663.78
_chemical_properties_physical Air-sensitive,Moisture-sensitive
_space_group_crystal_system monoclinic
_space_group_IT_number 14
_space_group_name_Hall '-P 2yn'
_space_group_name_H-M_alt 'P 1 21/n 1'
_atom_sites_solution_hydrogens mixed
_audit_creation_method SHELXL-2018/3
_audit_update_record
;
2024-11-18 deposited with the CCDC.	2024-12-26 downloaded from the CCDC.
;
_cell_angle_alpha 90
_cell_angle_beta 94.7640(10)
_cell_angle_gamma 90
_cell_formula_units_Z 4
_cell_length_a 7.9042(2)
_cell_length_b 14.4643(4)
_cell_length_c 18.5115(5)
_cell_measurement_reflns_used 1202
_cell_measurement_temperature 100(2)
_cell_measurement_theta_max 34.23
_cell_measurement_theta_min 3.845
_cell_volume 2109.08(10)
_computing_cell_refinement 'SAINT V8.40B (Bruker Nano, Inc., 2019)'
_computing_data_collection 'APEX3 v2019.11-0'
_computing_data_reduction 'SAINT V8.40B (Bruker Nano, Inc., 2019)'
_computing_structure_refinement 'SHELXL-2018/3 (Sheldrick, 2018)'
_computing_structure_solution 'SHELXT 2018/2 (Sheldrick, 2018)'
_diffrn_ambient_temperature 100(2)
_diffrn_measured_fraction_theta_full 0.998
_diffrn_measured_fraction_theta_max 0.973
_diffrn_measurement_device_type 'Bruker APEX II DUO'
_diffrn_measurement_method 'omega scans'
_diffrn_radiation_type MoK\a
_diffrn_radiation_wavelength 0.71073
_diffrn_reflns_av_R_equivalents 0.0246
_diffrn_reflns_av_unetI/netI 0.0137
_diffrn_reflns_Laue_measured_fraction_full 0.998
_diffrn_reflns_Laue_measured_fraction_max 0.973
_diffrn_reflns_limit_h_max 12
_diffrn_reflns_limit_h_min -12
_diffrn_reflns_limit_k_max 23
_diffrn_reflns_limit_k_min -23
_diffrn_reflns_limit_l_max 29
_diffrn_reflns_limit_l_min -29
_diffrn_reflns_number 67888
_diffrn_reflns_point_group_measured_fraction_full 0.998
_diffrn_reflns_point_group_measured_fraction_max 0.973
_diffrn_reflns_theta_full 25.242
_diffrn_reflns_theta_max 35.437
_diffrn_reflns_theta_min 2.208
_diffrn_source 'ImuS-focus sealed tube'
_exptl_absorpt_coefficient_mu 5.206
_exptl_absorpt_correction_type multi-scan
_exptl_absorpt_process_details 'sadabs V2012/1 (Bruker AXS Inc.)'
_exptl_crystal_colour colourless
_exptl_crystal_density_diffrn 2.090
_exptl_crystal_description block
_exptl_crystal_F_000 1248
_exptl_crystal_size_max 0.346
_exptl_crystal_size_mid 0.184
_exptl_crystal_size_min 0.176
_exptl_transmission_factor_max 0.7470
_exptl_transmission_factor_min 0.5280
_refine_diff_density_max 3.334
_refine_diff_density_min -1.965
_refine_diff_density_rms 0.166
_refine_ls_extinction_method none
_refine_ls_goodness_of_fit_ref 1.087
_refine_ls_hydrogen_treatment mixed
_refine_ls_matrix_type full
_refine_ls_number_parameters 205
_refine_ls_number_reflns 9315
_refine_ls_number_restraints 8
_refine_ls_restrained_S_all 1.086
_refine_ls_R_factor_all 0.0263
_refine_ls_R_factor_gt 0.0244
_refine_ls_shift/su_max 0.004
_refine_ls_shift/su_mean 0.000
_refine_ls_structure_factor_coef Fsqd
_refine_ls_weighting_details 'w=1/[\s^2^(Fo^2^)+(0.0374P)^2^+5.1522P] where P=(Fo^2^+2Fc^2^)/3'
_refine_ls_weighting_scheme calc
_refine_ls_wR_factor_gt 0.0726
_refine_ls_wR_factor_ref 0.0739
_reflns_Friedel_coverage 0.000
_reflns_number_gt 8769
_reflns_number_total 9315
_reflns_threshold_expression 'I > 2\s(I)'
_cod_data_source_file d4cc06213b2.cif
_cod_data_source_block 3_mo_PW98_1_0m_a
_cod_original_sg_symbol_H-M 'P 21/n'
_cod_database_code 7134097
_shelx_shelxl_version_number 2018/3
_shelx_space_group_comment
;
The symmetry employed for this shelxl refinement is uniquely defined
by the following loop, which should always be used as a source of
symmetry information in preference to the above space-group names.
They are only intended as comments.
;
_shelx_estimated_absorpt_t_min 0.266
_shelx_estimated_absorpt_t_max 0.461

loop_
_space_group_symop_operation_xyz
'x, y, z'
'-x+1/2, y+1/2, -z+1/2'
'-x, -y, -z'
'x-1/2, -y-1/2, z-1/2'

loop_
_atom_site_label
_atom_site_type_symbol
_atom_site_fract_x
_atom_site_fract_y
_atom_site_fract_z
_atom_site_U_iso_or_equiv
_atom_site_adp_type
_atom_site_occupancy
_atom_site_site_symmetry_order
_atom_site_calc_flag
_atom_site_refinement_flags_posn
_atom_site_refinement_flags_adp
_atom_site_refinement_flags_occupancy
_atom_site_disorder_assembly
_atom_site_disorder_group
C1 C 0.6096(3) 0.44868(17) 0.72473(14) 0.0209(4) Uani 1 1 d D . . . .
H1A H 0.599(6) 0.507(3) 0.732(2) 0.031 Uiso 1 1 d . U . . .
H1B H 0.605(6) 0.423(3) 0.7716(13) 0.031 Uiso 1 1 d D U . . .
H1C H 0.711(6) 0.447(3) 0.703(2) 0.031 Uiso 1 1 d . U . . .
C2 C 0.3367(3) 0.31731(17) 0.59502(14) 0.0210(4) Uani 1 1 d D . . . .
H2A H 0.294(6) 0.265(3) 0.622(3) 0.032 Uiso 1 1 d . U . . .
H2B H 0.254(4) 0.352(3) 0.566(2) 0.032 Uiso 1 1 d D U . . .
H2C H 0.418(4) 0.299(3) 0.564(2) 0.032 Uiso 1 1 d D U . . .
C3 C 0.1632(4) 0.4536(2) 0.73242(16) 0.0253(5) Uani 1 1 d . . . . .
H3A H 0.076900 0.500502 0.718839 0.038 Uiso 1 1 calc R U . . .
H3B H 0.215586 0.466795 0.781181 0.038 Uiso 1 1 calc R U . . .
H3C H 0.109992 0.392401 0.731875 0.038 Uiso 1 1 calc R U . . .
C4 C 0.3628(4) 0.56220(19) 0.57560(15) 0.0248(5) Uani 1 1 d . . . . .
H4A H 0.470534 0.558697 0.553119 0.037 Uiso 1 1 calc R U . . .
H4B H 0.352779 0.622865 0.598433 0.037 Uiso 1 1 calc R U . . .
H4C H 0.268355 0.553530 0.538445 0.037 Uiso 1 1 calc R U . . .
C5 C 0.8259(3) 0.30030(18) 0.58828(14) 0.0208(4) Uani 1 1 d D . . . .
H5A H 0.704(6) 0.338(3) 0.570(2) 0.031 Uiso 1 1 d . U . . .
H5B H 0.889(5) 0.332(3) 0.6280(18) 0.031 Uiso 1 1 d D U . . .
H5C H 0.911(6) 0.303(3) 0.554(2) 0.031 Uiso 1 1 d . U . . .
C6 C 0.5934(3) 0.09542(17) 0.63957(16) 0.0223(4) Uani 1 1 d . . . . .
H6A H 0.612(6) 0.091(3) 0.687(3) 0.033 Uiso 1 1 d . U . . .
H6B H 0.473(6) 0.112(3) 0.631(2) 0.033 Uiso 1 1 d . U . . .
H6C H 0.588(6) 0.036(3) 0.617(2) 0.033 Uiso 1 1 d . U . . .
C7 C 0.6901(4) 0.1287(3) 0.45780(19) 0.0367(7) Uani 1 1 d . . . . .
H7A H 0.761765 0.160244 0.424752 0.055 Uiso 1 1 calc R U . . .
H7B H 0.576592 0.156381 0.453629 0.055 Uiso 1 1 calc R U . . .
H7C H 0.681647 0.062991 0.445085 0.055 Uiso 1 1 calc R U . . .
C8 C 1.0395(4) 0.0884(2) 0.61404(17) 0.0274(5) Uani 1 1 d . . . . .
H8A H 1.025573 0.023075 0.626283 0.041 Uiso 1 1 calc R U . . .
H8B H 1.076070 0.123144 0.658045 0.041 Uiso 1 1 calc R U . . .
H8C H 1.125290 0.094241 0.579013 0.041 Uiso 1 1 calc R U . . .
C9 C 0.8570(3) 0.22899(19) 0.78650(15) 0.0223(4) Uani 1 1 d D . . . .
H9A H 0.928(5) 0.197(3) 0.8218(19) 0.034 Uiso 1 1 d D U . . .
H9B H 0.890(6) 0.2909(16) 0.779(3) 0.034 Uiso 1 1 d D U . . .
H9C H 0.875(6) 0.185(3) 0.7485(19) 0.034 Uiso 1 1 d D U . . .
C10 C 0.3970(3) 0.2289(2) 0.78993(15) 0.0231(4) Uani 1 1 d D . . . .
H10A H 0.333(6) 0.284(3) 0.772(3) 0.035 Uiso 1 1 d . U . . .
H10B H 0.347(6) 0.182(3) 0.753(3) 0.035 Uiso 1 1 d . U . . .
H10C H 0.323(5) 0.217(3) 0.8275(19) 0.035 Uiso 1 1 d D U . . .
C11 C 0.6785(4) 0.3404(2) 0.92750(17) 0.0302(5) Uani 1 1 d . . . . .
H11A H 0.725302 0.389261 0.898397 0.045 Uiso 1 1 calc R U . . .
H11B H 0.757259 0.327741 0.970086 0.045 Uiso 1 1 calc R U . . .
H11C H 0.568993 0.360368 0.943255 0.045 Uiso 1 1 calc R U . . .
C12 C 0.6397(4) 0.0822(2) 0.91170(16) 0.0283(5) Uani 1 1 d . . . . .
H12A H 0.585995 0.038184 0.876641 0.042 Uiso 1 1 calc R U . . .
H12B H 0.575197 0.084488 0.954639 0.042 Uiso 1 1 calc R U . . .
H12C H 0.756279 0.062257 0.925920 0.042 Uiso 1 1 calc R U . . .
In1 In 0.35534(2) 0.45611(2) 0.65612(2) 0.01920(4) Uani 1 1 d . . . . .
In2 In 0.80080(2) 0.14288(2) 0.56734(2) 0.02096(4) Uani 1 1 d . . . . .
In3 In 0.64353(2) 0.21681(2) 0.86336(2) 0.02185(4) Uani 1 1 d . . . . .
La1 La 0.60307(2) 0.26963(2) 0.68619(2) 0.01304(3) Uani 1 1 d . . . . .

loop_
_atom_site_aniso_label
_atom_site_aniso_U_11
_atom_site_aniso_U_22
_atom_site_aniso_U_33
_atom_site_aniso_U_23
_atom_site_aniso_U_13
_atom_site_aniso_U_12
C1 0.0232(10) 0.0171(9) 0.0215(10) -0.0035(8) -0.0030(8) 0.0011(8)
C2 0.0212(10) 0.0195(9) 0.0211(10) -0.0013(8) -0.0059(8) 0.0009(8)
C3 0.0226(11) 0.0267(11) 0.0269(12) 0.0000(9) 0.0030(9) 0.0038(9)
C4 0.0269(11) 0.0236(11) 0.0233(11) -0.0002(9) -0.0006(9) 0.0023(9)
C5 0.0229(10) 0.0202(9) 0.0197(10) 0.0039(8) 0.0042(8) -0.0013(8)
C6 0.0214(10) 0.0148(9) 0.0312(12) -0.0014(8) 0.0058(9) -0.0005(7)
C7 0.0304(14) 0.0510(19) 0.0282(14) -0.0111(13) -0.0002(11) 0.0023(13)
C8 0.0243(11) 0.0272(12) 0.0314(13) 0.0068(10) 0.0064(10) 0.0040(9)
C9 0.0175(9) 0.0287(11) 0.0205(10) 0.0053(8) -0.0002(8) 0.0016(8)
C10 0.0188(10) 0.0293(12) 0.0218(11) 0.0056(9) 0.0046(8) 0.0030(8)
C11 0.0352(14) 0.0307(13) 0.0243(12) -0.0022(10) -0.0004(10) 0.0038(11)
C12 0.0317(13) 0.0273(12) 0.0252(12) 0.0017(10) -0.0017(10) 0.0031(10)
In1 0.01963(7) 0.01761(7) 0.01998(7) 0.00023(5) -0.00064(5) 0.00315(5)
In2 0.01944(7) 0.02220(8) 0.02156(8) -0.00290(6) 0.00363(6) 0.00173(5)
In3 0.02355(8) 0.02423(8) 0.01768(7) 0.00300(6) 0.00127(6) 0.00236(6)
La1 0.01350(5) 0.01262(5) 0.01288(5) 0.00091(3) 0.00046(4) 0.00169(3)

loop_
_atom_type_symbol
_atom_type_description
_atom_type_scat_dispersion_real
_atom_type_scat_dispersion_imag
_atom_type_scat_source
C C 0.0033 0.0016 'International Tables Vol C Tables 4.2.6.8 and 6.1.1.4'
H H 0.0000 0.0000 'International Tables Vol C Tables 4.2.6.8 and 6.1.1.4'
In In -0.7276 1.3100 'International Tables Vol C Tables 4.2.6.8 and 6.1.1.4'
La La -0.2871 2.4523 'International Tables Vol C Tables 4.2.6.8 and 6.1.1.4'

loop_
_geom_angle_atom_site_label_1
_geom_angle_atom_site_label_2
_geom_angle_atom_site_label_3
_geom_angle
_geom_angle_site_symmetry_1
_geom_angle_site_symmetry_3
_geom_angle_publ_flag
In1 C1 La1 84.34(8) . . ?
In1 C2 La1 84.26(7) . . ?
In2 C5 La1 84.14(8) . . ?
In2 C6 La1 84.46(8) . . ?
In3 C9 La1 84.27(8) . . ?
In3 C10 La1 84.52(8) . . ?
C4 In1 C3 121.90(11) . . ?
C4 In1 C1 110.24(10) . . ?
C3 In1 C1 105.61(10) . . ?
C4 In1 C2 106.67(10) . . ?
C3 In1 C2 106.67(11) . . ?
C1 In1 C2 104.42(9) . . ?
C4 In1 La1 129.95(8) . . ?
C3 In1 La1 108.11(8) . . ?
C1 In1 La1 52.86(6) . . ?
C2 In1 La1 52.62(6) . . ?
C7 In2 C8 128.06(13) . . ?
C7 In2 C6 105.39(13) . . ?
C8 In2 C6 107.41(10) . . ?
C7 In2 C5 105.91(13) . . ?
C8 In2 C5 103.42(11) . . ?
C6 In2 C5 104.54(9) . . ?
C7 In2 La1 119.75(10) . . ?
C8 In2 La1 112.14(9) . . ?
C6 In2 La1 52.31(6) . . ?
C5 In2 La1 52.40(6) . . ?
C12 In3 C11 122.00(12) . . ?
C12 In3 C10 106.04(11) . . ?
C11 In3 C10 109.21(11) . . ?
C12 In3 C9 111.33(11) . . ?
C11 In3 C9 102.14(12) . . ?
C10 In3 C9 104.98(9) . . ?
C12 In3 La1 127.65(8) . . ?
C11 In3 La1 110.35(9) . . ?
C10 In3 La1 52.76(7) . . ?
C9 In3 La1 52.70(6) . . ?
C6 La1 C5 86.56(8) . . ?
C6 La1 C2 92.26(8) . . ?
C5 La1 C2 93.33(8) . . ?
C6 La1 C9 90.96(9) . . ?
C5 La1 C9 90.49(8) . . ?
C2 La1 C9 175.14(8) . . ?
C6 La1 C10 91.21(9) . . ?
C5 La1 C10 175.31(8) . . ?
C2 La1 C10 90.88(8) . . ?
C9 La1 C10 85.42(8) . . ?
C6 La1 C1 176.49(9) . . ?
C5 La1 C1 91.20(8) . . ?
C2 La1 C1 85.17(8) . . ?
C9 La1 C1 91.76(8) . . ?
C10 La1 C1 91.22(9) . . ?
C6 La1 In2 43.23(6) . . ?
C5 La1 In2 43.45(6) . . ?
C2 La1 In2 96.46(6) . . ?
C9 La1 In2 88.38(6) . . ?
C10 La1 In2 133.91(6) . . ?
C1 La1 In2 134.64(6) . . ?
C6 La1 In1 134.99(6) . . ?
C5 La1 In1 99.38(6) . . ?
C2 La1 In1 43.12(5) . . ?
C9 La1 In1 133.16(6) . . ?
C10 La1 In1 85.12(6) . . ?
C1 La1 In1 42.80(5) . . ?
In2 La1 In1 129.008(6) . . ?
C6 La1 In3 95.69(6) . . ?
C5 La1 In3 133.40(6) . . ?
C2 La1 In3 132.89(6) . . ?
C9 La1 In3 43.03(6) . . ?
C10 La1 In3 42.72(6) . . ?
C1 La1 In3 87.81(6) . . ?
In2 La1 In3 120.364(6) . . ?
In1 La1 In3 110.625(6) . . ?

loop_
_geom_bond_atom_site_label_1
_geom_bond_atom_site_label_2
_geom_bond_distance
_geom_bond_site_symmetry_2
_geom_bond_publ_flag
C1 In1 2.289(3) . ?
C1 La1 2.686(2) . ?
C2 In1 2.303(3) . ?
C2 La1 2.677(2) . ?
C3 In1 2.158(3) . ?
C4 In1 2.143(3) . ?
C5 In2 2.315(3) . ?
C5 La1 2.667(2) . ?
C6 In2 2.305(3) . ?
C6 La1 2.663(2) . ?
C7 In2 2.151(3) . ?
C8 In2 2.158(3) . ?
C9 In3 2.302(3) . ?
C9 La1 2.684(3) . ?
C10 In3 2.288(3) . ?
C10 La1 2.685(3) . ?
C11 In3 2.151(3) . ?
C12 In3 2.145(3) . ?
In1 La1 3.3524(2) . ?
In2 La1 3.3489(2) . ?
In3 La1 3.3569(2) . ?
